data_1507040
loop_
_publ_author_name
'Jiang, Hua'
'L\'eger, Jean-Michel'
'Guionneau, Philippe'
'Huc, Ivan'

_publ_section_title
;
 Strained aromatic oligoamide macrocycles as new molecular clips.
;
_journal_issue 17
_journal_name_full 'Organic letters'
_journal_page_first 2985
_journal_page_last 2988
_journal_paper_doi 10.1021/ol0488643
_journal_volume 6
_journal_year 2004
_chemical_formula_sum 'C118 H117 Cl N16 O18'
_chemical_formula_weight 2082.73
_chemical_name_systematic
; 
 ? 
;
_space_group_IT_number 148
_symmetry_cell_setting trigonal
_symmetry_space_group_name_Hall '-R 3'
_symmetry_space_group_name_H-M 'R -3 :H'
_atom_sites_solution_hydrogens geom
_atom_sites_solution_primary direct
_atom_sites_solution_secondary difmap
_audit_creation_method SHELXL-97
_cell_angle_alpha 90.00
_cell_angle_beta 90.00
_cell_angle_gamma 120.00
_cell_formula_units_Z 18
_cell_length_a 33.0300(10)
_cell_length_b 33.0300(10)
_cell_length_c 56.600(3)
_cell_measurement_temperature 296(2)
_cell_volume 53477(4)
_computing_structure_refinement 'SHELXL-97 (Sheldrick, 1997)'
_computing_structure_solution 'SHELXS-97 (Sheldrick, 1990)'
_diffrn_ambient_temperature 296(2)
_diffrn_measured_fraction_theta_full 0.993
_diffrn_measured_fraction_theta_max 0.993
_diffrn_radiation_monochromator graphite
_diffrn_radiation_source 'fine-focus sealed tube'
_diffrn_radiation_type MoK\a
_diffrn_radiation_wavelength 0.71073
_diffrn_reflns_av_R_equivalents 0.1334
_diffrn_reflns_av_sigmaI/netI 0.1323
_diffrn_reflns_limit_h_max 31
_diffrn_reflns_limit_h_min -30
_diffrn_reflns_limit_k_max 31
_diffrn_reflns_limit_k_min -31
_diffrn_reflns_limit_l_max 51
_diffrn_reflns_limit_l_min -54
_diffrn_reflns_number 33781
_diffrn_reflns_theta_full 20.00
_diffrn_reflns_theta_max 20.00
_diffrn_reflns_theta_min 2.94
_exptl_absorpt_coefficient_mu 0.100
_exptl_absorpt_correction_T_max 0.9930
_exptl_absorpt_correction_T_min 0.9802
_exptl_absorpt_correction_type 'semi-empirical method scalepack'
_exptl_crystal_colour colourless
_exptl_crystal_density_diffrn 1.156
_exptl_crystal_density_method 'not measured'
_exptl_crystal_description prism
_exptl_crystal_F_000 19656
_exptl_crystal_size_max 0.20
_exptl_crystal_size_mid 0.20
_exptl_crystal_size_min 0.07
_refine_diff_density_max 1.133
_refine_diff_density_min -0.611
_refine_diff_density_rms 0.096
_refine_ls_extinction_method none
_refine_ls_goodness_of_fit_ref 0.995
_refine_ls_hydrogen_treatment mixed
_refine_ls_matrix_type full
_refine_ls_number_parameters 1380
_refine_ls_number_reflns 11018
_refine_ls_number_restraints 17
_refine_ls_restrained_S_all 0.996
_refine_ls_R_factor_all 0.2166
_refine_ls_R_factor_gt 0.1258
_refine_ls_shift/su_max 3.495
_refine_ls_shift/su_mean 0.160
_refine_ls_structure_factor_coef Fsqd
_refine_ls_weighting_details 'calc w=1/[\s^2^(Fo^2^)+(0.2707P)^2^+212.6874P] where P=(Fo^2^+2Fc^2^)/3'
_refine_ls_weighting_scheme calc
_refine_ls_wR_factor_gt 0.3308
_refine_ls_wR_factor_ref 0.4137
_reflns_number_gt 5426
_reflns_number_total 11018
_reflns_threshold_expression >2sigma(I)
_cod_data_source_file ol0488643si20040616_042552.cif
_cod_data_source_block hj97b
_cod_original_sg_symbol_H-M R-3
_cod_database_code 1507040

loop_
_symmetry_equiv_pos_as_xyz
'x, y, z'
'-y, x-y, z'
'-x+y, -x, z'
'x+2/3, y+1/3, z+1/3'
'-y+2/3, x-y+1/3, z+1/3'
'-x+y+2/3, -x+1/3, z+1/3'
'x+1/3, y+2/3, z+2/3'
'-y+1/3, x-y+2/3, z+2/3'
'-x+y+1/3, -x+2/3, z+2/3'
'-x, -y, -z'
'y, -x+y, -z'
'x-y, x, -z'
'-x+2/3, -y+1/3, -z+1/3'
'y+2/3, -x+y+1/3, -z+1/3'
'x-y+2/3, x+1/3, -z+1/3'
'-x+1/3, -y+2/3, -z+2/3'
'y+1/3, -x+y+2/3, -z+2/3'
'x-y+1/3, x+2/3, -z+2/3'

loop_
_atom_site_label
_atom_site_type_symbol
_atom_site_fract_x
_atom_site_fract_y
_atom_site_fract_z
_atom_site_U_iso_or_equiv
_atom_site_adp_type
_atom_site_occupancy
_atom_site_symmetry_multiplicity
_atom_site_calc_flag
_atom_site_refinement_flags
C1_1 C 0.7915(4) 0.7792(4) -0.0512(3) 0.062(4) Uani 1 1 d .
C2_1 C 0.7729(5) 0.7954(4) -0.0685(2) 0.058(3) Uani 1 1 d .
C3_1 C 0.8040(5) 0.8277(5) -0.0854(3) 0.068(4) Uani 1 1 d .
C4_1 C 0.8511(6) 0.8418(5) -0.0848(3) 0.097(5) Uani 1 1 d .
H4_1 H 0.8714 0.8616 -0.0963 0.117 Uiso 1 1 calc R
C5_1 C 0.8666(5) 0.8264(5) -0.0672(4) 0.107(6) Uani 1 1 d .
H5_1 H 0.8987 0.8379 -0.0665 0.129 Uiso 1 1 calc R
C6_1 C 0.8382(5) 0.7936(5) -0.0493(3) 0.083(5) Uani 1 1 d .
H6_1 H 0.8503 0.7830 -0.0375 0.100 Uiso 1 1 calc R
C7_1 C 0.7844(6) 0.8433(5) -0.1024(3) 0.076(4) Uani 1 1 d .
C8_1 C 0.7373(5) 0.8294(5) -0.1025(2) 0.071(4) Uani 1 1 d .
H8_1 H 0.7245 0.8408 -0.1135 0.085 Uiso 1 1 calc R
C9_1 C 0.7100(5) 0.7970(4) -0.0850(2) 0.063(4) Uani 1 1 d .
N10_1 N 0.7266(4) 0.7802(3) -0.06863(18) 0.053(3) Uani 1 1 d .
C11_1 C 0.6583(4) 0.7804(4) -0.0848(3) 0.059(3) Uani 1 1 d .
N12_1 N 0.6357(3) 0.7552(3) -0.06536(18) 0.058(3) Uani 1 1 d .
H12_1 H 0.6518 0.7521 -0.0543 0.069 Uiso 1 1 calc R
C13_1 C 0.5873(5) 0.7342(4) -0.0625(3) 0.057(3) Uani 1 1 d .
C14_1 C 0.5673(5) 0.7415(4) -0.0438(3) 0.064(4) Uani 1 1 d .
H14_1 H 0.5865 0.7611 -0.0319 0.077 Uiso 1 1 calc R
C15_1 C 0.5197(5) 0.7217(5) -0.0412(3) 0.078(4) Uani 1 1 d .
H15_1 H 0.5072 0.7261 -0.0274 0.094 Uiso 1 1 calc R
C16_1 C 0.4912(5) 0.6954(5) -0.0593(4) 0.083(5) Uani 1 1 d .
H16_1 H 0.4593 0.6845 -0.0582 0.099 Uiso 1 1 calc R
C17_1 C 0.5087(5) 0.6843(5) -0.0793(3) 0.067(4) Uani 1 1 d .
C18_1 C 0.5580(5) 0.7025(4) -0.0806(3) 0.062(4) Uani 1 1 d .
N19_1 N 0.5780(4) 0.6891(4) -0.0981(2) 0.065(3) Uani 1 1 d .
C20_1 C 0.5503(6) 0.6618(5) -0.1150(3) 0.070(4) Uani 1 1 d .
C21_1 C 0.5032(8) 0.6468(5) -0.1167(3) 0.090(5) Uani 1 1 d .
H21_1 H 0.4864 0.6306 -0.1300 0.108 Uiso 1 1 calc R
C22_1 C 0.4812(5) 0.6560(5) -0.0987(4) 0.082(5) Uani 1 1 d .
C23_1 C 0.5701(7) 0.6473(5) -0.1337(4) 0.092(5) Uani 1 1 d .
N24_1 N 0.6054(5) 0.6409(4) -0.1268(2) 0.083(4) Uani 1 1 d .
H24_1 H 0.6143 0.6479 -0.1124 0.100 Uiso 1 1 calc R
C25_1 C 0.6298(5) 0.6239(6) -0.1407(3) 0.087(5) Uani 1 1 d .
C26_1 C 0.6394(7) 0.6330(5) -0.1647(3) 0.108(6) Uani 1 1 d .
H26_1 H 0.6298 0.6514 -0.1726 0.130 Uiso 1 1 calc R
C27_1 C 0.6632(7) 0.6150(8) -0.1770(4) 0.124(8) Uani 1 1 d .
H27_1 H 0.6702 0.6227 -0.1929 0.149 Uiso 1 1 calc R
C28_1 C 0.6764(7) 0.5864(8) -0.1666(4) 0.124(8) Uani 1 1 d .
H28_1 H 0.6910 0.5736 -0.1755 0.148 Uiso 1 1 calc R
C29_1 C 0.6681(6) 0.5764(7) -0.1424(3) 0.096(6) Uani 1 1 d .
C30_1 C 0.6436(5) 0.5943(6) -0.1297(3) 0.071(4) Uani 1 1 d .
N31_1 N 0.6343(3) 0.5863(4) -0.1059(2) 0.061(3) Uani 1 1 d .
C32_1 C 0.6460(4) 0.5583(5) -0.0958(3) 0.073(4) Uani 1 1 d .
C33_1 C 0.6692(5) 0.5365(6) -0.1063(4) 0.099(5) Uani 1 1 d .
H33_1 H 0.6759 0.5164 -0.0979 0.119 Uiso 1 1 calc R
C34_1 C 0.6811(5) 0.5470(8) -0.1296(5) 0.110(6) Uani 1 1 d .
C35_1 C 0.6332(4) 0.5445(6) -0.0706(3) 0.067(4) Uani 1 1 d .
N36_1 N 0.6351(3) 0.5787(4) -0.05693(19) 0.062(3) Uani 1 1 d .
H36_1 H 0.6447 0.6057 -0.0633 0.075 Uiso 1 1 calc R
C37_1 C 0.6223(4) 0.5735(4) -0.0328(2) 0.052(3) Uani 1 1 d .
C38_1 C 0.6507(4) 0.6090(4) -0.0162(2) 0.048(3) Uani 1 1 d .
C39_1 C 0.6390(4) 0.6030(4) 0.0077(2) 0.047(3) Uani 1 1 d .
C40_1 C 0.5986(5) 0.5623(5) 0.0147(3) 0.062(3) Uani 1 1 d .
H40_1 H 0.5903 0.5579 0.0306 0.074 Uiso 1 1 calc R
C41_1 C 0.5717(5) 0.5295(5) -0.0009(3) 0.075(4) Uani 1 1 d .
H41_1 H 0.5449 0.5028 0.0042 0.089 Uiso 1 1 calc R
C42_1 C 0.5833(4) 0.5346(4) -0.0251(3) 0.067(4) Uani 1 1 d .
H42_1 H 0.5642 0.5114 -0.0357 0.080 Uiso 1 1 calc R
C43_1 C 0.6689(4) 0.6379(4) 0.0232(2) 0.052(3) Uani 1 1 d .
C44_1 C 0.7094(4) 0.6755(4) 0.0153(2) 0.053(3) Uani 1 1 d .
H44_1 H 0.7307 0.6979 0.0256 0.064 Uiso 1 1 calc R
C45_1 C 0.7171(4) 0.6786(4) -0.0093(3) 0.051(3) Uani 1 1 d .
N46_1 N 0.6903(3) 0.6488(3) -0.02509(18) 0.049(2) Uani 1 1 d .
C47_1 C 0.7629(4) 0.7189(4) -0.0187(2) 0.055(3) Uani 1 1 d .
N48_1 N 0.7577(3) 0.7449(3) -0.03544(17) 0.051(3) Uani 1 1 d .
H48_1 H 0.7297 0.7402 -0.0369 0.061 Uiso 1 1 calc R
O49_1 O 0.8146(3) 0.8740(3) -0.11952(19) 0.092(3) Uani 1 1 d .
C50_1 C 0.7950(6) 0.8894(5) -0.1386(3) 0.102(5) Uani 1 1 d .
H50A_1 H 0.7673 0.8626 -0.1449 0.123 Uiso 1 1 calc R
H50B_1 H 0.7858 0.9109 -0.1322 0.123 Uiso 1 1 calc R
C51_1 C 0.8287(6) 0.9124(6) -0.1575(3) 0.107(6) Uani 1 1 d .
H51_1 H 0.8352 0.8891 -0.1645 0.129 Uiso 1 1 calc R
C52_1 C 0.8721(8) 0.9498(8) -0.1489(4) 0.165(9) Uani 1 1 d .
H52A_1 H 0.8933 0.9640 -0.1619 0.248 Uiso 1 1 calc R
H52B_1 H 0.8853 0.9378 -0.1377 0.248 Uiso 1 1 calc R
H52C_1 H 0.8667 0.9727 -0.1414 0.248 Uiso 1 1 calc R
C53_1 C 0.8071(8) 0.9283(6) -0.1770(3) 0.139(8) Uani 1 1 d .
H53A_1 H 0.7783 0.9020 -0.1822 0.209 Uiso 1 1 calc R
H53B_1 H 0.8284 0.9409 -0.1900 0.209 Uiso 1 1 calc R
H53C_1 H 0.8011 0.9518 -0.1708 0.209 Uiso 1 1 calc R
O54_1 O 0.6406(3) 0.7892(3) -0.10137(16) 0.075(3) Uani 1 1 d .
O55_1 O 0.4355(4) 0.6422(4) -0.0966(2) 0.115(4) Uani 1 1 d D
C56_1 C 0.4046(6) 0.6126(7) -0.1146(4) 0.146(8) Uani 1 1 d D
H56A_1 H 0.4015 0.5819 -0.1137 0.175 Uiso 1 1 calc R
H56B_1 H 0.4168 0.6257 -0.1301 0.175 Uiso 1 1 calc R
C57_1 C 0.3568(6) 0.6090(8) -0.1108(4) 0.178(11) Uani 1 1 d D
H57_1 H 0.3599 0.6400 -0.1095 0.213 Uiso 1 1 calc R
C58_1 C 0.3404(7) 0.5828(9) -0.0885(4) 0.202(14) Uani 1 1 d D
H58A_1 H 0.3615 0.6004 -0.0760 0.303 Uiso 1 1 calc R
H58B_1 H 0.3392 0.5533 -0.0901 0.303 Uiso 1 1 calc R
H58C_1 H 0.3097 0.5775 -0.0849 0.303 Uiso 1 1 calc R
C59_1 C 0.3249(10) 0.5816(13) -0.1306(6) 0.31(2) Uani 1 1 d D
H59A_1 H 0.3353 0.5996 -0.1450 0.461 Uiso 1 1 calc R
H59B_1 H 0.2937 0.5748 -0.1271 0.461 Uiso 1 1 calc R
H59C_1 H 0.3252 0.5529 -0.1326 0.461 Uiso 1 1 calc R
O60_1 O 0.5560(5) 0.6409(4) -0.1544(2) 0.133(5) Uani 1 1 d .
O61_1 O 0.7050(5) 0.5311(7) -0.1429(3) 0.178(8) Uani 1 1 d D
C62_1 C 0.7192(9) 0.5027(10) -0.1310(4) 0.222(17) Uani 1 1 d D
H62A_1 H 0.6956 0.4843 -0.1193 0.266 Uiso 1 1 calc R
H62B_1 H 0.7479 0.5230 -0.1226 0.266 Uiso 1 1 calc R
C63_1 C 0.7275(15) 0.4695(12) -0.1465(7) 0.45(4) Uani 1 1 d D
H63_1 H 0.6991 0.4451 -0.1541 0.537 Uiso 1 1 calc R
C64_1 C 0.7630(16) 0.5028(13) -0.1633(10) 0.38(4) Uani 1 1 d D
H64A_1 H 0.7509 0.5202 -0.1713 0.569 Uiso 1 1 calc R
H64B_1 H 0.7701 0.4857 -0.1748 0.569 Uiso 1 1 calc R
H64C_1 H 0.7909 0.5239 -0.1549 0.569 Uiso 1 1 calc R
C65_1 C 0.753(4) 0.451(4) -0.1319(8) 0.76(9) Uani 1 1 d D
H65A_1 H 0.7313 0.4270 -0.1214 1.137 Uiso 1 1 calc R
H65B_1 H 0.7773 0.4756 -0.1229 1.137 Uiso 1 1 calc R
H65C_1 H 0.7664 0.4375 -0.1422 1.137 Uiso 1 1 calc R
O66_1 O 0.6215(3) 0.5062(3) -0.0631(2) 0.091(3) Uani 1 1 d .
O67_1 O 0.6553(3) 0.6300(3) 0.04618(16) 0.064(2) Uani 1 1 d .
C68_1 C 0.6816(5) 0.6641(5) 0.0631(2) 0.072(4) Uani 1 1 d .
H68A_1 H 0.6755 0.6898 0.0620 0.087 Uiso 1 1 calc R
H68B_1 H 0.7147 0.6761 0.0605 0.087 Uiso 1 1 calc R
C69_1 C 0.6674(8) 0.6412(8) 0.0877(4) 0.142(8) Uani 1 1 d .
H69_1 H 0.6789 0.6190 0.0880 0.170 Uiso 1 1 calc R
C70_1 C 0.6236(10) 0.6163(9) 0.0923(3) 0.209(14) Uani 1 1 d .
H70A_1 H 0.6196 0.6041 0.1081 0.313 Uiso 1 1 calc R
H70B_1 H 0.6092 0.5909 0.0813 0.313 Uiso 1 1 calc R
H70C_1 H 0.6093 0.6353 0.0911 0.313 Uiso 1 1 calc R
C71_1 C 0.6977(10) 0.6787(10) 0.1061(3) 0.240(17) Uani 1 1 d .
H71A_1 H 0.7296 0.6952 0.1009 0.360 Uiso 1 1 calc R
H71B_1 H 0.6959 0.6638 0.1210 0.360 Uiso 1 1 calc R
H71C_1 H 0.6865 0.7002 0.1080 0.360 Uiso 1 1 calc R
O72_1 O 0.7999(3) 0.7229(3) -0.0125(2) 0.101(4) Uani 1 1 d .
O90_1 O 0.6422(5) 0.6682(4) -0.0701(3) 0.151(5) Uani 1 1 d .
C1_2 C 0.8846(4) 0.5484(5) -0.0615(2) 0.061(3) Uani 1 1 d .
C2_2 C 0.8955(4) 0.5599(4) -0.0375(2) 0.049(3) Uani 1 1 d .
C3_2 C 0.9037(4) 0.5309(4) -0.0225(2) 0.045(3) Uani 1 1 d .
C4_2 C 0.9028(4) 0.4904(5) -0.0321(2) 0.061(4) Uani 1 1 d .
H4_2 H 0.9079 0.4706 -0.0224 0.073 Uiso 1 1 calc R
C5_2 C 0.8943(5) 0.4812(5) -0.0556(3) 0.072(4) Uani 1 1 d .
H5_2 H 0.8941 0.4551 -0.0620 0.086 Uiso 1 1 calc R
C6_2 C 0.8859(4) 0.5106(5) -0.0703(2) 0.065(4) Uani 1 1 d .
H6_2 H 0.8811 0.5041 -0.0864 0.079 Uiso 1 1 calc R
C7_2 C 0.9133(3) 0.5436(4) 0.0021(2) 0.045(3) Uani 1 1 d .
C8_2 C 0.9168(3) 0.5839(4) 0.0092(2) 0.039(3) Uani 1 1 d .
H8_2 H 0.9234 0.5932 0.0249 0.047 Uiso 1 1 calc R
C9_2 C 0.9105(3) 0.6119(4) -0.0072(2) 0.041(3) Uani 1 1 d .
N10_2 N 0.8991(3) 0.6008(3) -0.02967(18) 0.048(2) Uani 1 1 d .
C11_2 C 0.9192(4) 0.6587(4) 0.0011(2) 0.042(3) Uani 1 1 d .
N12_2 N 0.9157(3) 0.6866(4) -0.01548(17) 0.055(3) Uani 1 1 d .
H12_2 H 0.9044 0.6752 -0.0292 0.066 Uiso 1 1 calc R
C13_2 C 0.9301(4) 0.7337(4) -0.0106(2) 0.050(3) Uani 1 1 d .
C14_2 C 0.9662(5) 0.7679(5) -0.0229(3) 0.078(4) Uani 1 1 d .
H14_2 H 0.9790 0.7605 -0.0357 0.094 Uiso 1 1 calc R
C15_2 C 0.9844(5) 0.8154(6) -0.0159(3) 0.096(5) Uani 1 1 d .
H15_2 H 1.0095 0.8390 -0.0241 0.115 Uiso 1 1 calc R
C16_2 C 0.9651(5) 0.8266(5) 0.0028(3) 0.077(4) Uani 1 1 d .
H16_2 H 0.9776 0.8575 0.0076 0.093 Uiso 1 1 calc R
C17_2 C 0.9259(4) 0.7904(4) 0.0146(2) 0.051(3) Uani 1 1 d .
C18_2 C 0.9074(4) 0.7444(4) 0.0076(2) 0.043(3) Uani 1 1 d .
N19_2 N 0.8686(3) 0.7083(3) 0.01761(17) 0.046(2) Uani 1 1 d .
C20_2 C 0.8501(4) 0.7192(4) 0.0357(2) 0.047(3) Uani 1 1 d .
C21_2 C 0.8685(5) 0.7649(5) 0.0449(2) 0.061(4) Uani 1 1 d .
H21_2 H 0.8551 0.7705 0.0581 0.073 Uiso 1 1 calc R
C22_2 C 0.9059(5) 0.8002(5) 0.0341(3) 0.060(4) Uani 1 1 d .
C23_2 C 0.8058(4) 0.6786(5) 0.0461(3) 0.057(3) Uani 1 1 d .
N24_2 N 0.7846(3) 0.6430(3) 0.03083(18) 0.050(3) Uani 1 1 d .
H24_2 H 0.7950 0.6483 0.0166 0.060 Uiso 1 1 calc R
C25_2 C 0.7471(4) 0.5980(4) 0.0356(2) 0.052(3) Uani 1 1 d .
C26_2 C 0.7299(5) 0.5816(5) 0.0577(2) 0.064(4) Uani 1 1 d .
H26_2 H 0.7418 0.6016 0.0706 0.077 Uiso 1 1 calc R
C27_2 C 0.6959(5) 0.5370(6) 0.0610(3) 0.076(4) Uani 1 1 d .
H27_2 H 0.6853 0.5269 0.0763 0.091 Uiso 1 1 calc R
C28_2 C 0.6762(4) 0.5057(5) 0.0426(3) 0.074(4) Uani 1 1 d .
H28_2 H 0.6525 0.4752 0.0454 0.089 Uiso 1 1 calc R
C29_2 C 0.6925(4) 0.5207(5) 0.0192(3) 0.063(4) Uani 1 1 d .
C30_2 C 0.7281(4) 0.5682(4) 0.0152(3) 0.052(3) Uani 1 1 d .
N31_2 N 0.7458(3) 0.5857(3) -0.0062(2) 0.049(2) Uani 1 1 d .
C32_2 C 0.7275(4) 0.5556(5) -0.0241(3) 0.058(3) Uani 1 1 d .
C33_2 C 0.6934(4) 0.5088(4) -0.0223(2) 0.056(3) Uani 1 1 d .
H33_2 H 0.6832 0.4899 -0.0357 0.067 Uiso 1 1 calc R
C34_2 C 0.6751(4) 0.4912(4) -0.0010(3) 0.058(3) Uani 1 1 d .
C35_2 C 0.7439(4) 0.5747(6) -0.0493(2) 0.059(4) Uani 1 1 d .
N36_2 N 0.7662(3) 0.6215(4) -0.05183(17) 0.054(3) Uani 1 1 d .
H36_2 H 0.7773 0.6392 -0.0396 0.065 Uiso 1 1 calc R
C37_2 C 0.7715(4) 0.6416(4) -0.0742(2) 0.049(3) Uani 1 1 d .
C38_2 C 0.7973(4) 0.6355(4) -0.0923(2) 0.050(3) Uani 1 1 d .
C39_2 C 0.7960(4) 0.6505(4) -0.1155(2) 0.056(3) Uani 1 1 d .
C40_2 C 0.7729(4) 0.6756(4) -0.1203(2) 0.053(3) Uani 1 1 d .
H40_2 H 0.7726 0.6860 -0.1355 0.063 Uiso 1 1 calc R
C41_2 C 0.7511(4) 0.6843(4) -0.1022(2) 0.061(4) Uani 1 1 d .
H41_2 H 0.7368 0.7019 -0.1050 0.073 Uiso 1 1 calc R
C42_2 C 0.7498(4) 0.6667(4) -0.0792(3) 0.065(4) Uani 1 1 d .
H42_2 H 0.7339 0.6724 -0.0673 0.078 Uiso 1 1 calc R
C43_2 C 0.8208(5) 0.6408(5) -0.1331(2) 0.063(4) Uani 1 1 d .
C44_2 C 0.8436(5) 0.6178(5) -0.1279(2) 0.075(4) Uani 1 1 d .
H44_2 H 0.8592 0.6110 -0.1395 0.090 Uiso 1 1 calc R
C45_2 C 0.8429(4) 0.6043(4) -0.1044(2) 0.056(3) Uani 1 1 d .
N46_2 N 0.8217(3) 0.6139(3) -0.08644(17) 0.054(3) Uani 1 1 d .
C47_2 C 0.8667(5) 0.5779(5) -0.0974(2) 0.066(4) Uani 1 1 d .
N48_2 N 0.8717(4) 0.5761(4) -0.07432(19) 0.068(3) Uani 1 1 d .
H48_2 H 0.8662 0.5947 -0.0660 0.081 Uiso 1 1 calc R
O49_2 O 0.9190(2) 0.5132(3) 0.01575(14) 0.051(2) Uani 1 1 d .
C50_2 C 0.9289(4) 0.5258(4) 0.04043(19) 0.047(3) Uani 1 1 d .
H50A_2 H 0.9019 0.5245 0.0480 0.057 Uiso 1 1 calc R
H50B_2 H 0.9552 0.5573 0.0419 0.057 Uiso 1 1 calc R
C51_2 C 0.9403(4) 0.4915(4) 0.0519(2) 0.053(3) Uani 1 1 d .
H51_2 H 0.9652 0.4908 0.0429 0.063 Uiso 1 1 calc R
C52_2 C 0.9576(5) 0.5081(5) 0.0768(2) 0.074(4) Uani 1 1 d .
H52A_2 H 0.9651 0.4866 0.0843 0.110 Uiso 1 1 calc R
H52B_2 H 0.9338 0.5098 0.0857 0.110 Uiso 1 1 calc R
H52C_2 H 0.9851 0.5385 0.0762 0.110 Uiso 1 1 calc R
C53_2 C 0.8976(5) 0.4422(4) 0.0524(2) 0.068(4) Uani 1 1 d .
H53A_2 H 0.9059 0.4212 0.0598 0.102 Uiso 1 1 calc R
H53B_2 H 0.8872 0.4320 0.0366 0.102 Uiso 1 1 calc R
H53C_2 H 0.8729 0.4425 0.0612 0.102 Uiso 1 1 calc R
O54_2 O 0.9310(2) 0.6707(2) 0.02146(15) 0.0476(19) Uani 1 1 d .
O55_2 O 0.9252(3) 0.8453(3) 0.04071(19) 0.081(3) Uani 1 1 d .
C56_2 C 0.9087(5) 0.8568(4) 0.0620(3) 0.084(4) Uani 1 1 d .
H56A_2 H 0.9151 0.8434 0.0757 0.100 Uiso 1 1 calc R
H56B_2 H 0.8753 0.8448 0.0610 0.100 Uiso 1 1 calc R
C57_2 C 0.9350(5) 0.9103(5) 0.0636(3) 0.076(4) Uani 1 1 d .
H57_2 H 0.9684 0.9205 0.0643 0.091 Uiso 1 1 calc R
C58_2 C 0.9230(7) 0.9248(6) 0.0862(3) 0.134(7) Uani 1 1 d .
H58A_2 H 0.9283 0.9092 0.0991 0.201 Uiso 1 1 calc R
H58B_2 H 0.8907 0.9165 0.0859 0.201 Uiso 1 1 calc R
H58C_2 H 0.9422 0.9580 0.0881 0.201 Uiso 1 1 calc R
C59_2 C 0.9278(6) 0.9328(5) 0.0423(3) 0.110(6) Uani 1 1 d .
H59A_2 H 0.9356 0.9218 0.0283 0.165 Uiso 1 1 calc R
H59B_2 H 0.9474 0.9662 0.0434 0.165 Uiso 1 1 calc R
H59C_2 H 0.8957 0.9251 0.0415 0.165 Uiso 1 1 calc R
O60_2 O 0.7927(3) 0.6818(3) 0.06562(18) 0.074(3) Uani 1 1 d .
O61_2 O 0.6409(3) 0.4466(3) 0.00415(18) 0.081(3) Uani 1 1 d .
C62_2 C 0.6220(5) 0.4150(5) -0.0147(3) 0.079(4) Uani 1 1 d .
H62A_2 H 0.6464 0.4116 -0.0224 0.095 Uiso 1 1 calc R
H62B_2 H 0.6084 0.4265 -0.0263 0.095 Uiso 1 1 calc R
C63_2 C 0.5849(5) 0.3684(5) -0.0052(3) 0.093(5) Uani 1 1 d .
H63_2 H 0.5604 0.3723 0.0024 0.112 Uiso 1 1 calc R
C64_2 C 0.6064(5) 0.3509(5) 0.0129(4) 0.123(7) Uani 1 1 d .
H64A_2 H 0.5828 0.3212 0.0189 0.185 Uiso 1 1 calc R
H64B_2 H 0.6193 0.3729 0.0256 0.185 Uiso 1 1 calc R
H64C_2 H 0.6307 0.3474 0.0055 0.185 Uiso 1 1 calc R
C65_2 C 0.5628(6) 0.3325(5) -0.0261(4) 0.132(7) Uani 1 1 d .
H65A_2 H 0.5392 0.3029 -0.0200 0.199 Uiso 1 1 calc R
H65B_2 H 0.5867 0.3289 -0.0338 0.199 Uiso 1 1 calc R
H65C_2 H 0.5489 0.3439 -0.0373 0.199 Uiso 1 1 calc R
O66_2 O 0.7349(3) 0.5472(3) -0.06544(19) 0.083(3) Uani 1 1 d .
O67_2 O 0.8183(3) 0.6559(3) -0.15502(15) 0.080(3) Uani 1 1 d .
C68_2 C 0.8495(7) 0.6544(7) -0.1734(2) 0.114(7) Uani 1 1 d .
H68A_2 H 0.8450 0.6231 -0.1746 0.136 Uiso 1 1 calc R
H68B_2 H 0.8819 0.6758 -0.1693 0.136 Uiso 1 1 calc R
C69_2 C 0.8377(7) 0.6686(8) -0.1965(3) 0.114(6) Uani 1 1 d .
H69_2 H 0.8620 0.6716 -0.2075 0.137 Uiso 1 1 calc R
C70_2 C 0.8428(6) 0.7151(7) -0.1958(3) 0.113(6) Uani 1 1 d .
H70A_2 H 0.8725 0.7367 -0.1889 0.170 Uiso 1 1 calc R
H70B_2 H 0.8182 0.7143 -0.1864 0.170 Uiso 1 1 calc R
H70C_2 H 0.8412 0.7249 -0.2116 0.170 Uiso 1 1 calc R
C71_2 C 0.7941(6) 0.6304(7) -0.2063(4) 0.168(11) Uani 1 1 d .
H71A_2 H 0.7950 0.6018 -0.2058 0.252 Uiso 1 1 calc R
H71B_2 H 0.7906 0.6374 -0.2224 0.252 Uiso 1 1 calc R
H71C_2 H 0.7681 0.6270 -0.1971 0.252 Uiso 1 1 calc R
O72_2 O 0.8787(4) 0.5595(4) -0.11215(16) 0.088(3) Uani 1 1 d .
O91_2 O 0.7946(6) 0.7755(6) 0.0894(4) 0.207(7) Uani 1 1 d .
C1_3 C 0.6686(8) 0.7627(9) -0.1578(4) 0.21(2) Uani 1 1 d D
H1_3 H 0.6432 0.7531 -0.1478 0.247 Uiso 1 1 calc R
C2_3 C 0.7050(9) 0.7548(8) -0.1542(4) 0.174(15) Uani 1 1 d D
H2_3 H 0.7019 0.7378 -0.1406 0.209 Uiso 1 1 calc R
C3_3 C 0.7454(9) 0.7669(7) -0.1666(4) 0.26(2) Uani 1 1 d D
H3_3 H 0.7690 0.7610 -0.1622 0.310 Uiso 1 1 calc R
C4_3 C 0.7439(6) 0.7903(7) -0.1876(3) 0.122(7) Uani 1 1 d D
C5_3 C 0.7108(11) 0.8011(7) -0.1960(4) 0.153(10) Uani 1 1 d D
H5_3 H 0.7122 0.8151 -0.2104 0.183 Uiso 1 1 calc R
C6_3 C 0.6752(9) 0.7878(10) -0.1793(6) 0.203(17) Uani 1 1 d D
H6_3 H 0.6530 0.7963 -0.1826 0.243 Uiso 1 1 calc R
Cl7_3 Cl 0.7929(3) 0.8030(4) -0.20517(17) 0.258(4) Uani 1 1 d D

loop_
_atom_site_aniso_label
_atom_site_aniso_U_11
_atom_site_aniso_U_22
_atom_site_aniso_U_33
_atom_site_aniso_U_23
_atom_site_aniso_U_13
_atom_site_aniso_U_12
C1_1 0.051(9) 0.044(8) 0.083(11) 0.007(8) 0.019(8) 0.018(7)
C2_1 0.074(11) 0.038(7) 0.051(9) 0.000(7) 0.010(8) 0.020(8)
C3_1 0.066(11) 0.059(9) 0.074(11) 0.020(8) 0.021(9) 0.028(8)
C4_1 0.077(13) 0.081(11) 0.123(15) 0.052(11) 0.029(10) 0.032(10)
C5_1 0.045(9) 0.080(11) 0.185(19) 0.063(13) 0.042(11) 0.023(9)
C6_1 0.057(10) 0.067(9) 0.122(14) 0.014(9) 0.007(9) 0.028(8)
C7_1 0.080(12) 0.054(9) 0.071(11) 0.009(8) 0.032(10) 0.017(9)
C8_1 0.081(11) 0.074(9) 0.041(9) 0.022(8) 0.019(8) 0.026(8)
C9_1 0.078(11) 0.057(8) 0.044(9) 0.014(7) 0.004(8) 0.027(8)
N10_1 0.046(7) 0.044(6) 0.051(7) -0.004(5) 0.007(5) 0.008(5)
C11_1 0.063(10) 0.049(8) 0.056(10) 0.010(7) -0.007(8) 0.021(7)
N12_1 0.050(7) 0.062(7) 0.048(7) 0.012(6) 0.002(6) 0.018(6)
C13_1 0.057(10) 0.054(8) 0.054(10) 0.003(7) -0.007(8) 0.023(8)
C14_1 0.054(10) 0.054(8) 0.081(12) 0.008(8) -0.002(8) 0.024(7)
C15_1 0.066(11) 0.074(10) 0.098(13) 0.003(9) -0.012(10) 0.038(8)
C16_1 0.060(10) 0.067(10) 0.119(15) 0.021(10) -0.011(11) 0.030(9)
C17_1 0.062(11) 0.059(9) 0.080(12) 0.012(9) -0.008(10) 0.031(8)
C18_1 0.073(11) 0.057(9) 0.060(10) 0.027(8) 0.006(9) 0.037(9)
N19_1 0.068(7) 0.048(6) 0.060(8) 0.007(6) -0.014(7) 0.015(6)
C20_1 0.076(12) 0.058(9) 0.055(11) 0.016(8) -0.005(10) 0.018(9)
C21_1 0.110(16) 0.059(10) 0.077(13) -0.002(9) -0.044(12) 0.025(11)
C22_1 0.049(11) 0.056(9) 0.118(15) 0.000(10) -0.037(11) 0.009(8)
C23_1 0.097(14) 0.072(11) 0.078(16) 0.000(10) -0.017(12) 0.021(10)
N24_1 0.103(10) 0.062(8) 0.053(8) -0.013(6) 0.018(8) 0.017(7)
C25_1 0.075(11) 0.077(11) 0.054(12) -0.005(10) 0.007(9) -0.005(9)
C26_1 0.152(16) 0.072(11) 0.050(12) -0.011(9) 0.023(11) 0.018(11)
C27_1 0.118(16) 0.112(17) 0.072(15) -0.027(14) 0.036(13) 0.006(13)
C28_1 0.098(14) 0.123(18) 0.076(18) -0.052(13) 0.029(12) 0.001(13)
C29_1 0.057(10) 0.109(14) 0.060(14) -0.038(11) 0.018(10) -0.005(10)
C30_1 0.057(9) 0.080(11) 0.042(11) -0.025(9) 0.008(8) 0.007(8)
N31_1 0.052(7) 0.059(7) 0.050(9) -0.009(6) 0.009(6) 0.010(6)
C32_1 0.046(8) 0.074(10) 0.089(14) -0.038(10) 0.007(8) 0.024(8)
C33_1 0.073(11) 0.106(13) 0.096(15) -0.035(12) -0.009(11) 0.028(10)
C34_1 0.054(10) 0.149(18) 0.108(18) -0.043(16) -0.005(11) 0.036(11)
C35_1 0.055(9) 0.061(10) 0.087(13) -0.004(10) 0.017(8) 0.030(8)
N36_1 0.074(7) 0.056(7) 0.050(8) 0.004(6) 0.008(6) 0.028(6)
C37_1 0.043(8) 0.045(8) 0.071(11) 0.011(8) 0.005(8) 0.025(7)
C38_1 0.048(8) 0.042(8) 0.058(10) 0.005(7) -0.001(7) 0.026(7)
C39_1 0.046(8) 0.047(8) 0.052(10) 0.007(7) 0.008(7) 0.027(7)
C40_1 0.069(9) 0.058(9) 0.063(9) 0.006(9) 0.000(8) 0.036(8)
C41_1 0.078(10) 0.054(9) 0.086(12) 0.028(9) 0.017(10) 0.028(8)
C42_1 0.059(9) 0.055(9) 0.068(11) 0.005(8) 0.009(8) 0.016(8)
C43_1 0.060(9) 0.057(9) 0.047(10) 0.016(8) 0.006(8) 0.034(8)
C44_1 0.051(8) 0.058(9) 0.058(10) 0.002(7) -0.003(7) 0.034(8)
C45_1 0.050(8) 0.048(8) 0.060(10) -0.001(8) 0.000(8) 0.028(7)
N46_1 0.054(6) 0.039(6) 0.057(7) 0.007(6) 0.013(6) 0.025(6)
C47_1 0.047(9) 0.058(8) 0.067(10) 0.006(7) -0.001(7) 0.031(7)
N48_1 0.044(6) 0.049(6) 0.056(7) 0.004(6) 0.007(5) 0.021(5)
O49_1 0.099(7) 0.075(6) 0.085(8) 0.029(6) 0.041(7) 0.030(6)
C50_1 0.120(13) 0.081(11) 0.094(13) 0.055(10) 0.043(11) 0.041(10)
C51_1 0.116(14) 0.071(11) 0.086(13) 0.015(10) 0.035(12) 0.010(11)
C52_1 0.17(2) 0.135(18) 0.116(18) 0.026(15) 0.034(16) 0.023(18)
C53_1 0.19(2) 0.119(15) 0.112(16) 0.078(13) 0.055(15) 0.083(15)
O54_1 0.084(6) 0.067(6) 0.057(6) 0.019(5) -0.018(5) 0.024(5)
O55_1 0.069(8) 0.099(8) 0.162(12) -0.017(8) -0.045(8) 0.031(6)
C56_1 0.085(14) 0.131(16) 0.19(2) -0.039(15) -0.083(15) 0.028(12)
C57_1 0.100(17) 0.132(18) 0.25(3) -0.006(19) -0.09(2) 0.016(13)
C58_1 0.119(17) 0.18(2) 0.17(2) 0.08(2) -0.046(16) -0.024(16)
C59_1 0.19(3) 0.36(5) 0.34(5) -0.10(4) -0.18(3) 0.11(3)
O60_1 0.195(13) 0.126(10) 0.052(8) -0.005(7) -0.037(8) 0.062(9)
O61_1 0.119(11) 0.30(2) 0.150(13) -0.140(14) -0.014(9) 0.129(13)
C62_1 0.15(2) 0.34(4) 0.27(4) -0.16(3) -0.01(2) 0.19(3)
C63_1 0.47(8) 0.55(9) 0.61(11) 0.00(9) -0.03(8) 0.46(8)
C64_1 0.34(5) 0.23(3) 0.52(8) 0.07(4) 0.35(6) 0.10(3)
C65_1 1.0(2) 1.1(2) 0.72(15) -0.11(15) 0.21(14) 0.9(2)
O66_1 0.073(6) 0.049(6) 0.143(10) -0.005(6) 0.031(6) 0.023(5)
O67_1 0.067(6) 0.061(5) 0.056(7) 0.002(5) 0.000(5) 0.025(5)
C68_1 0.075(9) 0.090(10) 0.047(9) -0.004(9) 0.005(8) 0.037(9)
C69_1 0.108(15) 0.147(18) 0.103(18) -0.003(15) 0.012(14) 0.013(14)
C70_1 0.22(3) 0.19(2) 0.066(14) -0.014(15) 0.052(17) -0.01(2)
C71_1 0.27(3) 0.24(3) 0.044(13) -0.026(16) -0.008(16) 0.00(3)
O72_1 0.046(6) 0.109(8) 0.143(10) 0.057(7) 0.015(6) 0.035(5)
O90_1 0.139(11) 0.112(9) 0.206(15) -0.014(9) -0.014(10) 0.066(8)
C1_2 0.079(9) 0.080(10) 0.045(9) -0.003(8) -0.003(7) 0.055(8)
C2_2 0.054(8) 0.061(8) 0.047(9) -0.004(7) -0.006(6) 0.040(7)
C3_2 0.053(7) 0.057(8) 0.040(8) -0.003(7) 0.004(6) 0.038(6)
C4_2 0.096(10) 0.096(10) 0.031(9) -0.004(7) -0.003(7) 0.079(9)
C5_2 0.101(11) 0.084(10) 0.062(11) 0.001(8) -0.008(8) 0.070(9)
C6_2 0.100(10) 0.100(11) 0.031(8) -0.006(8) -0.007(7) 0.075(9)
C7_2 0.034(7) 0.061(9) 0.038(8) -0.002(7) 0.000(5) 0.022(6)
C8_2 0.039(7) 0.046(7) 0.037(7) -0.009(6) -0.002(5) 0.025(6)
C9_2 0.043(7) 0.067(8) 0.026(7) 0.005(7) 0.003(6) 0.039(6)
N10_2 0.050(6) 0.050(6) 0.050(8) 0.009(5) 0.014(5) 0.030(5)
C11_2 0.048(7) 0.048(8) 0.035(8) 0.002(7) 0.008(6) 0.029(6)
N12_2 0.070(7) 0.073(8) 0.036(6) 0.008(6) -0.002(5) 0.046(6)
C13_2 0.057(8) 0.041(8) 0.056(9) 0.010(7) 0.003(7) 0.028(7)
C14_2 0.076(10) 0.065(10) 0.104(12) 0.036(9) 0.038(9) 0.043(9)
C15_2 0.066(10) 0.092(14) 0.126(15) 0.052(11) 0.036(10) 0.037(10)
C16_2 0.062(9) 0.053(9) 0.115(13) 0.028(9) 0.019(9) 0.028(8)
C17_2 0.045(8) 0.053(9) 0.064(9) 0.005(8) -0.002(7) 0.030(7)
C18_2 0.037(7) 0.043(8) 0.052(8) 0.003(7) 0.002(6) 0.022(7)
N19_2 0.042(6) 0.058(7) 0.045(6) -0.002(5) -0.003(5) 0.030(6)
C20_2 0.052(8) 0.060(9) 0.043(8) -0.008(7) -0.012(7) 0.038(8)
C21_2 0.074(10) 0.065(10) 0.064(9) -0.023(8) -0.022(8) 0.051(9)
C22_2 0.046(8) 0.042(9) 0.085(11) -0.003(8) -0.009(8) 0.018(8)
C23_2 0.050(8) 0.068(10) 0.057(10) 0.004(9) 0.002(8) 0.034(8)
N24_2 0.045(6) 0.047(7) 0.052(7) 0.004(6) 0.005(5) 0.019(6)
C25_2 0.051(8) 0.064(9) 0.055(10) 0.005(8) 0.006(8) 0.037(8)
C26_2 0.065(9) 0.064(10) 0.053(10) 0.011(7) 0.009(7) 0.025(8)
C27_2 0.063(10) 0.086(12) 0.072(11) 0.016(10) 0.019(9) 0.032(10)
C28_2 0.041(8) 0.075(10) 0.090(12) 0.044(10) 0.019(9) 0.016(7)
C29_2 0.043(8) 0.057(9) 0.091(12) 0.025(10) 0.011(8) 0.027(8)
C30_2 0.043(7) 0.058(9) 0.062(10) 0.008(8) -0.002(8) 0.032(7)
N31_2 0.052(6) 0.056(7) 0.045(7) 0.011(6) 0.013(6) 0.032(5)
C32_2 0.049(8) 0.067(10) 0.069(11) 0.008(9) 0.001(8) 0.037(8)
C33_2 0.040(7) 0.046(8) 0.065(10) 0.002(7) 0.010(7) 0.009(7)
C34_2 0.039(8) 0.045(9) 0.077(11) 0.008(9) -0.003(8) 0.013(7)
C35_2 0.044(8) 0.100(13) 0.047(10) -0.004(9) 0.008(7) 0.045(9)
N36_2 0.062(7) 0.051(7) 0.044(7) 0.004(6) 0.006(5) 0.025(6)
C37_2 0.057(8) 0.064(8) 0.035(8) 0.013(7) 0.008(7) 0.038(7)
C38_2 0.042(7) 0.065(8) 0.051(9) 0.007(7) 0.008(7) 0.032(7)
C39_2 0.063(8) 0.076(9) 0.051(9) 0.005(7) 0.000(7) 0.051(8)
C40_2 0.066(8) 0.073(9) 0.027(7) 0.005(6) 0.009(6) 0.041(7)
C41_2 0.064(8) 0.061(8) 0.062(10) 0.019(7) -0.006(8) 0.035(7)
C42_2 0.064(9) 0.059(8) 0.073(11) -0.004(8) 0.001(7) 0.031(7)
C43_2 0.077(9) 0.084(9) 0.040(9) 0.007(7) 0.000(7) 0.048(8)
C44_2 0.120(12) 0.117(11) 0.036(9) 0.017(8) 0.000(8) 0.095(11)
C45_2 0.065(8) 0.084(9) 0.037(9) 0.002(7) -0.001(7) 0.050(8)
N46_2 0.064(7) 0.068(7) 0.042(7) -0.001(5) 0.001(6) 0.043(6)
C47_2 0.095(10) 0.111(11) 0.027(9) 0.008(8) 0.019(7) 0.078(10)
N48_2 0.109(9) 0.097(8) 0.037(8) -0.010(6) -0.014(6) 0.081(8)
O49_2 0.064(5) 0.056(5) 0.045(5) 0.005(4) -0.005(4) 0.039(4)
C50_2 0.056(7) 0.045(7) 0.037(8) -0.011(6) -0.017(6) 0.022(6)
C51_2 0.077(9) 0.058(8) 0.034(8) 0.003(6) -0.001(6) 0.042(8)
C52_2 0.105(11) 0.072(9) 0.044(9) -0.002(7) -0.011(8) 0.046(8)
C53_2 0.094(10) 0.062(9) 0.046(8) 0.004(7) 0.002(7) 0.037(8)
O54_2 0.051(5) 0.044(5) 0.045(6) -0.003(4) -0.003(4) 0.022(4)
O55_2 0.080(6) 0.055(6) 0.112(9) -0.010(6) -0.001(6) 0.037(5)
C56_2 0.093(11) 0.062(10) 0.107(13) -0.011(9) -0.006(10) 0.048(9)
C57_2 0.080(10) 0.073(10) 0.096(12) -0.016(9) -0.021(9) 0.054(8)
C58_2 0.21(2) 0.121(15) 0.116(16) -0.040(12) -0.058(15) 0.117(16)
C59_2 0.115(13) 0.067(10) 0.151(17) -0.011(11) -0.040(12) 0.048(10)
O60_2 0.066(6) 0.089(7) 0.061(7) 0.001(5) 0.022(5) 0.035(5)
O61_2 0.069(6) 0.058(6) 0.100(8) 0.016(6) 0.008(6) 0.019(6)
C62_2 0.066(9) 0.053(9) 0.103(13) -0.014(9) 0.003(9) 0.018(8)
C63_2 0.059(9) 0.068(10) 0.152(16) 0.024(11) -0.010(10) 0.031(9)
C64_2 0.073(11) 0.073(11) 0.20(2) 0.028(12) 0.038(13) 0.020(9)
C65_2 0.105(13) 0.068(11) 0.19(2) -0.035(13) -0.021(14) 0.017(10)
O66_2 0.089(7) 0.072(6) 0.070(7) -0.003(6) 0.016(6) 0.028(5)
O67_2 0.106(7) 0.130(8) 0.041(6) 0.012(5) 0.003(5) 0.086(7)
C68_2 0.188(18) 0.217(19) 0.015(8) 0.021(10) 0.026(10) 0.161(17)
C69_2 0.169(19) 0.20(2) 0.040(10) -0.005(11) 0.010(10) 0.139(18)
C70_2 0.154(16) 0.172(18) 0.072(12) 0.023(12) 0.033(11) 0.125(15)
C71_2 0.095(13) 0.155(18) 0.16(2) 0.073(15) -0.056(14) -0.009(13)
O72_2 0.139(9) 0.135(8) 0.044(6) 0.008(6) 0.010(6) 0.110(8)
O91_2 0.168(14) 0.190(15) 0.27(2) -0.009(15) 0.024(14) 0.095(13)
C1_3 0.21(4) 0.13(2) 0.10(2) 0.022(16) 0.03(2) -0.04(2)
C2_3 0.20(3) 0.078(15) 0.19(3) -0.018(16) -0.11(3) 0.026(19)
C3_3 0.42(5) 0.047(12) 0.14(2) 0.008(13) 0.15(3) -0.008(19)
C4_3 0.118(15) 0.090(14) 0.106(16) -0.029(13) 0.020(13) 0.013(12)
C5_3 0.22(3) 0.116(16) 0.15(2) -0.014(15) -0.04(2) 0.10(2)
C6_3 0.12(2) 0.20(3) 0.31(5) -0.11(3) -0.03(2) 0.10(2)
Cl7_3 0.239(9) 0.255(10) 0.209(9) -0.027(7) 0.039(7) 0.070(8)

loop_
_atom_type_symbol
_atom_type_description
_atom_type_scat_dispersion_real
_atom_type_scat_dispersion_imag
_atom_type_scat_source
C C 0.0033 0.0016 'International Tables Vol C Tables 4.2.6.8 and 6.1.1.4'
H H 0.0000 0.0000 'International Tables Vol C Tables 4.2.6.8 and 6.1.1.4'
N N 0.0061 0.0033 'International Tables Vol C Tables 4.2.6.8 and 6.1.1.4'
O O 0.0106 0.0060 'International Tables Vol C Tables 4.2.6.8 and 6.1.1.4'
Cl Cl 0.1484 0.1585 'International Tables Vol C Tables 4.2.6.8 and 6.1.1.4'

loop_
_geom_angle_atom_site_label_1
_geom_angle_atom_site_label_2
_geom_angle_atom_site_label_3
_geom_angle
C6_1 C1_1 C2_1 123.7(13)
C6_1 C1_1 N48_1 121.4(14)
C2_1 C1_1 N48_1 114.9(11)
N10_1 C2_1 C1_1 119.6(12)
N10_1 C2_1 C3_1 122.3(13)
C1_1 C2_1 C3_1 118.1(14)
C4_1 C3_1 C7_1 123.0(14)
C4_1 C3_1 C2_1 120.4(15)
C7_1 C3_1 C2_1 116.6(13)
C5_1 C4_1 C3_1 118.2(14)
C4_1 C5_1 C6_1 125.8(14)
C1_1 C6_1 C5_1 113.7(14)
C8_1 C7_1 C3_1 122.4(13)
C8_1 C7_1 O49_1 120.9(15)
C3_1 C7_1 O49_1 116.7(14)
C7_1 C8_1 C9_1 115.7(13)
N10_1 C9_1 C8_1 124.7(13)
N10_1 C9_1 C11_1 118.1(11)
C8_1 C9_1 C11_1 117.3(13)
C9_1 N10_1 C2_1 118.4(11)
O54_1 C11_1 N12_1 126.2(12)
O54_1 C11_1 C9_1 120.1(12)
N12_1 C11_1 C9_1 113.8(12)
C11_1 N12_1 C13_1 122.6(11)
C14_1 C13_1 N12_1 123.2(12)
C14_1 C13_1 C18_1 118.9(13)
N12_1 C13_1 C18_1 117.9(13)
C13_1 C14_1 C15_1 123.4(14)
C16_1 C15_1 C14_1 118.9(15)
C15_1 C16_1 C17_1 121.8(14)
C16_1 C17_1 C18_1 117.4(14)
C16_1 C17_1 C22_1 125.4(15)
C18_1 C17_1 C22_1 117.2(15)
N19_1 C18_1 C17_1 121.8(14)
N19_1 C18_1 C13_1 119.2(13)
C17_1 C18_1 C13_1 119.0(14)
C20_1 N19_1 C18_1 117.4(13)
N19_1 C20_1 C21_1 124.7(16)
N19_1 C20_1 C23_1 118.9(15)
C21_1 C20_1 C23_1 116.4(17)
C22_1 C21_1 C20_1 119.6(15)
O55_1 C22_1 C21_1 128.1(17)
O55_1 C22_1 C17_1 113.2(18)
C21_1 C22_1 C17_1 118.7(14)
O60_1 C23_1 N24_1 122(2)
O60_1 C23_1 C20_1 124(2)
N24_1 C23_1 C20_1 114.3(16)
C23_1 N24_1 C25_1 127.5(16)
C26_1 C25_1 C30_1 117.4(19)
C26_1 C25_1 N24_1 124(2)
C30_1 C25_1 N24_1 118.3(14)
C27_1 C26_1 C25_1 121(2)
C28_1 C27_1 C26_1 122(2)
C27_1 C28_1 C29_1 120(2)
C28_1 C29_1 C30_1 119(2)
C28_1 C29_1 C34_1 124(2)
C30_1 C29_1 C34_1 116.8(17)
N31_1 C30_1 C25_1 116.4(14)
N31_1 C30_1 C29_1 122.4(18)
C25_1 C30_1 C29_1 121.1(18)
C32_1 N31_1 C30_1 116.6(14)
N31_1 C32_1 C33_1 127.3(17)
N31_1 C32_1 C35_1 119.7(12)
C33_1 C32_1 C35_1 112.9(18)
C34_1 C33_1 C32_1 115.8(19)
O61_1 C34_1 C33_1 125(2)
O61_1 C34_1 C29_1 114(2)
C33_1 C34_1 C29_1 120.8(18)
O66_1 C35_1 N36_1 122.4(14)
O66_1 C35_1 C32_1 123.6(14)
N36_1 C35_1 C32_1 114.0(13)
C35_1 N36_1 C37_1 124.6(11)
C42_1 C37_1 N36_1 120.8(12)
C42_1 C37_1 C38_1 119.1(12)
N36_1 C37_1 C38_1 120.2(11)
C39_1 C38_1 N46_1 123.1(11)
C39_1 C38_1 C37_1 120.0(11)
N46_1 C38_1 C37_1 116.9(11)
C38_1 C39_1 C43_1 117.5(11)
C38_1 C39_1 C40_1 118.7(12)
C43_1 C39_1 C40_1 123.8(12)
C41_1 C40_1 C39_1 121.1(13)
C40_1 C41_1 C42_1 121.2(13)
C37_1 C42_1 C41_1 119.9(13)
O67_1 C43_1 C44_1 124.6(12)
O67_1 C43_1 C39_1 114.6(11)
C44_1 C43_1 C39_1 120.7(12)
C43_1 C44_1 C45_1 116.8(12)
N46_1 C45_1 C44_1 126.5(11)
N46_1 C45_1 C47_1 115.1(12)
C44_1 C45_1 C47_1 118.3(12)
C45_1 N46_1 C38_1 115.2(10)
O72_1 C47_1 N48_1 125.4(12)
O72_1 C47_1 C45_1 119.7(12)
N48_1 C47_1 C45_1 114.6(11)
C47_1 N48_1 C1_1 130.0(10)
C7_1 O49_1 C50_1 118.7(12)
C51_1 C50_1 O49_1 111.4(14)
C52_1 C51_1 C50_1 111.8(16)
C52_1 C51_1 C53_1 112.6(16)
C50_1 C51_1 C53_1 109.8(16)
C22_1 O55_1 C56_1 117.9(15)
O55_1 C56_1 C57_1 107.9(14)
C58_1 C57_1 C59_1 110(2)
C58_1 C57_1 C56_1 103.1(19)
C59_1 C57_1 C56_1 109(2)
C34_1 O61_1 C62_1 116.2(19)
O61_1 C62_1 C63_1 116(2)
C64_1 C63_1 C65_1 105(5)
C64_1 C63_1 C62_1 101(3)
C65_1 C63_1 C62_1 109(3)
C43_1 O67_1 C68_1 119.3(10)
O67_1 C68_1 C69_1 108.1(12)
C70_1 C69_1 C68_1 118(2)
C70_1 C69_1 C71_1 116(2)
C68_1 C69_1 C71_1 107.6(16)
C6_2 C1_2 N48_2 125.0(12)
C6_2 C1_2 C2_2 118.6(12)
N48_2 C1_2 C2_2 116.4(11)
N10_2 C2_2 C3_2 121.9(11)
N10_2 C2_2 C1_2 117.5(11)
C3_2 C2_2 C1_2 120.6(11)
C2_2 C3_2 C4_2 119.4(11)
C2_2 C3_2 C7_2 118.3(10)
C4_2 C3_2 C7_2 122.4(11)
C5_2 C4_2 C3_2 118.9(11)
C4_2 C5_2 C6_2 120.9(12)
C1_2 C6_2 C5_2 121.5(12)
C8_2 C7_2 O49_2 126.3(11)
C8_2 C7_2 C3_2 118.4(11)
O49_2 C7_2 C3_2 115.4(10)
C7_2 C8_2 C9_2 119.5(11)
N10_2 C9_2 C8_2 124.7(10)
N10_2 C9_2 C11_2 117.7(10)
C8_2 C9_2 C11_2 117.5(11)
C9_2 N10_2 C2_2 117.0(9)
O54_2 C11_2 N12_2 123.8(10)
O54_2 C11_2 C9_2 119.6(10)
N12_2 C11_2 C9_2 116.5(11)
C11_2 N12_2 C13_2 121.0(10)
C14_2 C13_2 N12_2 119.3(12)
C14_2 C13_2 C18_2 121.4(12)
N12_2 C13_2 C18_2 119.3(10)
C13_2 C14_2 C15_2 119.0(13)
C16_2 C15_2 C14_2 120.7(13)
C15_2 C16_2 C17_2 119.1(13)
C18_2 C17_2 C22_2 118.7(11)
C18_2 C17_2 C16_2 120.4(13)
C22_2 C17_2 C16_2 120.9(13)
N19_2 C18_2 C17_2 123.0(11)
N19_2 C18_2 C13_2 118.0(10)
C17_2 C18_2 C13_2 119.0(11)
C20_2 N19_2 C18_2 116.3(10)
N19_2 C20_2 C21_2 124.3(12)
N19_2 C20_2 C23_2 115.3(11)
C21_2 C20_2 C23_2 120.3(12)
C22_2 C21_2 C20_2 118.0(12)
O55_2 C22_2 C21_2 123.3(13)
O55_2 C22_2 C17_2 117.2(12)
C21_2 C22_2 C17_2 119.5(12)
O60_2 C23_2 N24_2 127.8(12)
O60_2 C23_2 C20_2 120.3(13)
N24_2 C23_2 C20_2 111.8(12)
C23_2 N24_2 C25_2 126.9(11)
C26_2 C25_2 N24_2 124.6(12)
C26_2 C25_2 C30_2 120.7(12)
N24_2 C25_2 C30_2 114.8(11)
C27_2 C26_2 C25_2 121.0(13)
C26_2 C27_2 C28_2 122.4(14)
C27_2 C28_2 C29_2 119.2(13)
C28_2 C29_2 C34_2 123.8(13)
C28_2 C29_2 C30_2 119.4(14)
C34_2 C29_2 C30_2 116.8(13)
N31_2 C30_2 C29_2 123.8(12)
N31_2 C30_2 C25_2 118.9(11)
C29_2 C30_2 C25_2 117.3(13)
C32_2 N31_2 C30_2 115.2(10)
N31_2 C32_2 C33_2 126.0(12)
N31_2 C32_2 C35_2 117.3(12)
C33_2 C32_2 C35_2 116.6(14)
C34_2 C33_2 C32_2 119.0(12)
C33_2 C34_2 O61_2 127.4(13)
C33_2 C34_2 C29_2 119.0(11)
O61_2 C34_2 C29_2 113.6(13)
O66_2 C35_2 N36_2 124.4(12)
O66_2 C35_2 C32_2 118.9(14)
N36_2 C35_2 C32_2 116.7(13)
C35_2 N36_2 C37_2 120.7(10)
C42_2 C37_2 N36_2 119.9(11)
C42_2 C37_2 C38_2 118.1(11)
N36_2 C37_2 C38_2 122.0(11)
N46_2 C38_2 C39_2 122.9(10)
N46_2 C38_2 C37_2 117.2(11)
C39_2 C38_2 C37_2 119.9(11)
C40_2 C39_2 C38_2 120.7(11)
C40_2 C39_2 C43_2 122.7(12)
C38_2 C39_2 C43_2 116.6(11)
C41_2 C40_2 C39_2 118.7(11)
C40_2 C41_2 C42_2 120.9(11)
C37_2 C42_2 C41_2 121.5(12)
C44_2 C43_2 O67_2 124.1(12)
C44_2 C43_2 C39_2 121.6(12)
O67_2 C43_2 C39_2 114.2(11)
C43_2 C44_2 C45_2 117.6(12)
N46_2 C45_2 C44_2 124.3(11)
N46_2 C45_2 C47_2 115.1(11)
C44_2 C45_2 C47_2 120.6(12)
C45_2 N46_2 C38_2 116.8(10)
O72_2 C47_2 N48_2 125.4(12)
O72_2 C47_2 C45_2 120.9(12)
N48_2 C47_2 C45_2 113.7(11)
C47_2 N48_2 C1_2 129.0(11)
C7_2 O49_2 C50_2 115.7(8)
O49_2 C50_2 C51_2 107.8(8)
C50_2 C51_2 C52_2 108.8(9)
C50_2 C51_2 C53_2 111.4(10)
C52_2 C51_2 C53_2 110.4(10)
C22_2 O55_2 C56_2 119.3(11)
O55_2 C56_2 C57_2 106.4(12)
C58_2 C57_2 C59_2 113.3(12)
C58_2 C57_2 C56_2 109.6(14)
C59_2 C57_2 C56_2 112.6(12)
C34_2 O61_2 C62_2 117.5(11)
O61_2 C62_2 C63_2 108.6(13)
C62_2 C63_2 C64_2 109.4(12)
C62_2 C63_2 C65_2 109.6(14)
C64_2 C63_2 C65_2 110.4(13)
C43_2 O67_2 C68_2 117.4(10)
O67_2 C68_2 C69_2 107.9(12)
C70_2 C69_2 C71_2 117.6(17)
C70_2 C69_2 C68_2 113.0(15)
C71_2 C69_2 C68_2 110.8(18)
C2_3 C1_3 C6_3 110(2)
C1_3 C2_3 C3_3 133(2)
C2_3 C3_3 C4_3 107(2)
C5_3 C4_3 C3_3 131.5(19)
C5_3 C4_3 Cl7_3 120(2)
C3_3 C4_3 Cl7_3 108.8(18)
C6_3 C5_3 C4_3 109.6(18)
C5_3 C6_3 C1_3 128(2)

loop_
_geom_bond_atom_site_label_1
_geom_bond_atom_site_label_2
_geom_bond_distance
C1_1 C6_1 1.372(17)
C1_1 C2_1 1.395(17)
C1_1 N48_1 1.436(15)
C2_1 N10_1 1.352(15)
C2_1 C3_1 1.420(17)
C3_1 C4_1 1.381(19)
C3_1 C7_1 1.396(19)
C4_1 C5_1 1.33(2)
C5_1 C6_1 1.44(2)
C7_1 C8_1 1.383(19)
C7_1 O49_1 1.398(15)
C8_1 C9_1 1.407(17)
C9_1 N10_1 1.330(14)
C9_1 C11_1 1.511(18)
C11_1 O54_1 1.213(13)
C11_1 N12_1 1.357(15)
N12_1 C13_1 1.398(15)
C13_1 C14_1 1.333(17)
C13_1 C18_1 1.434(18)
C14_1 C15_1 1.375(18)
C15_1 C16_1 1.367(19)
C16_1 C17_1 1.41(2)
C17_1 C18_1 1.427(18)
C17_1 C22_1 1.43(2)
C18_1 N19_1 1.381(16)
N19_1 C20_1 1.320(17)
C20_1 C21_1 1.38(2)
C20_1 C23_1 1.45(2)
C21_1 C22_1 1.37(2)
C22_1 O55_1 1.345(18)
C23_1 O60_1 1.239(18)
C23_1 N24_1 1.342(19)
N24_1 C25_1 1.43(2)
C25_1 C26_1 1.40(2)
C25_1 C30_1 1.41(2)
C26_1 C27_1 1.38(3)
C27_1 C28_1 1.36(3)
C28_1 C29_1 1.40(2)
C29_1 C30_1 1.41(2)
C29_1 C34_1 1.44(2)
C30_1 N31_1 1.379(17)
N31_1 C32_1 1.302(17)
C32_1 C33_1 1.42(2)
C32_1 C35_1 1.49(2)
C33_1 C34_1 1.37(2)
C34_1 O61_1 1.37(2)
C35_1 O66_1 1.202(15)
C35_1 N36_1 1.348(16)
N36_1 C37_1 1.413(15)
C37_1 C42_1 1.359(16)
C37_1 C38_1 1.430(16)
C38_1 C39_1 1.389(15)
C38_1 N46_1 1.404(14)
C39_1 C43_1 1.395(16)
C39_1 C40_1 1.398(16)
C40_1 C41_1 1.336(17)
C41_1 C42_1 1.406(18)
C43_1 O67_1 1.357(14)
C43_1 C44_1 1.368(16)
C44_1 C45_1 1.409(16)
C45_1 N46_1 1.297(14)
C45_1 C47_1 1.527(17)
C47_1 O72_1 1.214(13)
C47_1 N48_1 1.343(14)
O49_1 C50_1 1.474(17)
C50_1 C51_1 1.46(2)
C51_1 C52_1 1.43(2)
C51_1 C53_1 1.54(2)
O55_1 C56_1 1.428(14)
C56_1 C57_1 1.540(17)
C57_1 C58_1 1.473(17)
C57_1 C59_1 1.495(18)
O61_1 C62_1 1.409(18)
C62_1 C63_1 1.53(2)
C63_1 C64_1 1.49(2)
C63_1 C65_1 1.52(2)
O67_1 C68_1 1.399(14)
C68_1 C69_1 1.54(2)
C69_1 C70_1 1.28(3)
C69_1 C71_1 1.54(3)
C1_2 C6_2 1.361(16)
C1_2 N48_2 1.393(15)
C1_2 C2_2 1.412(16)
C2_2 N10_2 1.370(14)
C2_2 C3_2 1.401(15)
C3_2 C4_2 1.430(15)
C3_2 C7_2 1.443(15)
C4_2 C5_2 1.362(16)
C5_2 C6_2 1.411(16)
C7_2 C8_2 1.340(14)
C7_2 O49_2 1.353(13)
C8_2 C9_2 1.394(14)
C9_2 N10_2 1.327(13)
C9_2 C11_2 1.500(15)
C11_2 O54_2 1.219(12)
C11_2 N12_2 1.358(14)
N12_2 C13_2 1.410(14)
C13_2 C14_2 1.355(16)
C13_2 C18_2 1.415(15)
C14_2 C15_2 1.43(2)
C15_2 C16_2 1.38(2)
C16_2 C17_2 1.416(17)
C17_2 C18_2 1.384(15)
C17_2 C22_2 1.400(17)
C18_2 N19_2 1.363(13)
N19_2 C20_2 1.327(13)
C20_2 C21_2 1.416(15)
C20_2 C23_2 1.527(17)
C21_2 C22_2 1.350(17)
C22_2 O55_2 1.350(14)
C23_2 O60_2 1.210(14)
C23_2 N24_2 1.342(15)
N24_2 C25_2 1.405(14)
C25_2 C26_2 1.366(16)
C25_2 C30_2 1.441(16)
C26_2 C27_2 1.347(18)
C27_2 C28_2 1.382(19)
C28_2 C29_2 1.418(18)
C29_2 C34_2 1.424(18)
C29_2 C30_2 1.434(17)
C30_2 N31_2 1.345(14)
N31_2 C32_2 1.335(15)
C32_2 C33_2 1.388(16)
C32_2 C35_2 1.542(18)
C33_2 C34_2 1.346(17)
C34_2 O61_2 1.366(14)
C35_2 O66_2 1.219(14)
C35_2 N36_2 1.347(16)
N36_2 C37_2 1.397(14)
C37_2 C42_2 1.367(16)
C37_2 C38_2 1.414(15)
C38_2 N46_2 1.358(14)
C38_2 C39_2 1.410(16)
C39_2 C40_2 1.402(15)
C39_2 C43_2 1.423(17)
C40_2 C41_2 1.364(16)
C41_2 C42_2 1.419(17)
C43_2 C44_2 1.343(16)
C43_2 O67_2 1.357(14)
C44_2 C45_2 1.400(16)
C45_2 N46_2 1.357(14)
C45_2 C47_2 1.488(17)
C47_2 O72_2 1.211(13)
C47_2 N48_2 1.322(15)
O49_2 C50_2 1.448(12)
C50_2 C51_2 1.505(14)
C51_2 C52_2 1.517(16)
C51_2 C53_2 1.532(16)
O55_2 C56_2 1.448(16)
C56_2 C57_2 1.531(18)
C57_2 C58_2 1.49(2)
C57_2 C59_2 1.498(19)
O61_2 C62_2 1.404(15)
C62_2 C63_2 1.507(18)
C63_2 C64_2 1.52(2)
C63_2 C65_2 1.57(2)
O67_2 C68_2 1.481(15)
C68_2 C69_2 1.507(19)
C69_2 C70_2 1.46(2)
C69_2 C71_2 1.47(2)
C1_3 C2_3 1.366(18)
C1_3 C6_3 1.42(3)
C2_3 C3_3 1.377(18)
C3_3 C4_3 1.432(18)
C4_3 C5_3 1.394(17)
C4_3 Cl7_3 1.761(14)
C5_3 C6_3 1.396(18)

loop_
_geom_torsion_atom_site_label_1
_geom_torsion_atom_site_label_2
_geom_torsion_atom_site_label_3
_geom_torsion_atom_site_label_4
_geom_torsion
C6_1 C1_1 C2_1 N10_1 -178.4(12)
N48_1 C1_1 C2_1 N10_1 3.4(16)
C6_1 C1_1 C2_1 C3_1 1.4(19)
N48_1 C1_1 C2_1 C3_1 -176.9(10)
N10_1 C2_1 C3_1 C4_1 -179.2(13)
C1_1 C2_1 C3_1 C4_1 1.1(19)
N10_1 C2_1 C3_1 C7_1 0.2(18)
C1_1 C2_1 C3_1 C7_1 -179.6(12)
C7_1 C3_1 C4_1 C5_1 177.1(15)
C2_1 C3_1 C4_1 C5_1 -4(2)
C3_1 C4_1 C5_1 C6_1 4(3)
C2_1 C1_1 C6_1 C5_1 -1(2)
N48_1 C1_1 C6_1 C5_1 177.0(12)
C4_1 C5_1 C6_1 C1_1 -2(3)
C4_1 C3_1 C7_1 C8_1 -178.9(14)
C2_1 C3_1 C7_1 C8_1 2(2)
C4_1 C3_1 C7_1 O49_1 1(2)
C2_1 C3_1 C7_1 O49_1 -178.1(11)
C3_1 C7_1 C8_1 C9_1 -2(2)
O49_1 C7_1 C8_1 C9_1 177.5(11)
C7_1 C8_1 C9_1 N10_1 1.1(19)
C7_1 C8_1 C9_1 C11_1 -179.0(11)
C8_1 C9_1 N10_1 C2_1 0.7(18)
C11_1 C9_1 N10_1 C2_1 -179.2(10)
C1_1 C2_1 N10_1 C9_1 178.4(11)
C3_1 C2_1 N10_1 C9_1 -1.4(17)
N10_1 C9_1 C11_1 O54_1 -168.9(11)
C8_1 C9_1 C11_1 O54_1 11.2(18)
N10_1 C9_1 C11_1 N12_1 9.9(16)
C8_1 C9_1 C11_1 N12_1 -170.1(11)
O54_1 C11_1 N12_1 C13_1 3(2)
C9_1 C11_1 N12_1 C13_1 -175.8(11)
C11_1 N12_1 C13_1 C14_1 -125.5(13)
C11_1 N12_1 C13_1 C18_1 55.7(15)
N12_1 C13_1 C14_1 C15_1 178.6(11)
C18_1 C13_1 C14_1 C15_1 -2.6(19)
C13_1 C14_1 C15_1 C16_1 -4(2)
C14_1 C15_1 C16_1 C17_1 6(2)
C15_1 C16_1 C17_1 C18_1 -1.5(19)
C15_1 C16_1 C17_1 C22_1 178.3(13)
C16_1 C17_1 C18_1 N19_1 172.0(11)
C22_1 C17_1 C18_1 N19_1 -7.8(17)
C16_1 C17_1 C18_1 C13_1 -5.3(17)
C22_1 C17_1 C18_1 C13_1 174.8(11)
C14_1 C13_1 C18_1 N19_1 -170.0(11)
N12_1 C13_1 C18_1 N19_1 8.9(16)
C14_1 C13_1 C18_1 C17_1 7.4(17)
N12_1 C13_1 C18_1 C17_1 -173.7(10)
C17_1 C18_1 N19_1 C20_1 6.0(17)
C13_1 C18_1 N19_1 C20_1 -176.6(10)
C18_1 N19_1 C20_1 C21_1 1.7(18)
C18_1 N19_1 C20_1 C23_1 179.5(12)
N19_1 C20_1 C21_1 C22_1 -7(2)
C23_1 C20_1 C21_1 C22_1 174.8(14)
C20_1 C21_1 C22_1 O55_1 -176.2(13)
C20_1 C21_1 C22_1 C17_1 5(2)
C16_1 C17_1 C22_1 O55_1 3(2)
C18_1 C17_1 C22_1 O55_1 -176.9(11)
C16_1 C17_1 C22_1 C21_1 -177.7(13)
C18_1 C17_1 C22_1 C21_1 2.1(19)
N19_1 C20_1 C23_1 O60_1 -146.6(15)
C21_1 C20_1 C23_1 O60_1 31(2)
N19_1 C20_1 C23_1 N24_1 33.9(19)
C21_1 C20_1 C23_1 N24_1 -148.0(13)
O60_1 C23_1 N24_1 C25_1 -4(2)
C20_1 C23_1 N24_1 C25_1 175.5(13)
C23_1 N24_1 C25_1 C26_1 35(2)
C23_1 N24_1 C25_1 C30_1 -142.6(15)
C30_1 C25_1 C26_1 C27_1 -2(2)
N24_1 C25_1 C26_1 C27_1 -179.7(15)
C25_1 C26_1 C27_1 C28_1 3(3)
C26_1 C27_1 C28_1 C29_1 -3(3)
C27_1 C28_1 C29_1 C30_1 3(3)
C27_1 C28_1 C29_1 C34_1 -179.3(18)
C26_1 C25_1 C30_1 N31_1 179.2(12)
N24_1 C25_1 C30_1 N31_1 -3.3(18)
C26_1 C25_1 C30_1 C29_1 3(2)
N24_1 C25_1 C30_1 C29_1 -179.7(12)
C28_1 C29_1 C30_1 N31_1 -179.5(13)
C34_1 C29_1 C30_1 N31_1 3(2)
C28_1 C29_1 C30_1 C25_1 -3(2)
C34_1 C29_1 C30_1 C25_1 179.3(13)
C25_1 C30_1 N31_1 C32_1 178.5(11)
C29_1 C30_1 N31_1 C32_1 -5.0(18)
C30_1 N31_1 C32_1 C33_1 3.0(19)
C30_1 N31_1 C32_1 C35_1 -174.5(11)
N31_1 C32_1 C33_1 C34_1 1(2)
C35_1 C32_1 C33_1 C34_1 178.8(13)
C32_1 C33_1 C34_1 O61_1 177.7(14)
C32_1 C33_1 C34_1 C29_1 -3(2)
C28_1 C29_1 C34_1 O61_1 3(2)
C30_1 C29_1 C34_1 O61_1 -179.5(12)
C28_1 C29_1 C34_1 C33_1 -176.0(15)
C30_1 C29_1 C34_1 C33_1 1(2)
N31_1 C32_1 C35_1 O66_1 142.9(13)
C33_1 C32_1 C35_1 O66_1 -34.9(19)
N31_1 C32_1 C35_1 N36_1 -35.8(17)
C33_1 C32_1 C35_1 N36_1 146.3(12)
O66_1 C35_1 N36_1 C37_1 -2(2)
C32_1 C35_1 N36_1 C37_1 176.6(11)
C35_1 N36_1 C37_1 C42_1 -42.5(17)
C35_1 N36_1 C37_1 C38_1 136.5(12)
C42_1 C37_1 C38_1 C39_1 1.4(16)
N36_1 C37_1 C38_1 C39_1 -177.7(10)
C42_1 C37_1 C38_1 N46_1 -179.1(10)
N36_1 C37_1 C38_1 N46_1 1.9(14)
N46_1 C38_1 C39_1 C43_1 -1.7(16)
C37_1 C38_1 C39_1 C43_1 177.8(10)
N46_1 C38_1 C39_1 C40_1 179.3(10)
C37_1 C38_1 C39_1 C40_1 -1.1(15)
C38_1 C39_1 C40_1 C41_1 0.2(17)
C43_1 C39_1 C40_1 C41_1 -178.6(11)
C39_1 C40_1 C41_1 C42_1 0.5(19)
N36_1 C37_1 C42_1 C41_1 178.4(11)
C38_1 C37_1 C42_1 C41_1 -0.7(17)
C40_1 C41_1 C42_1 C37_1 0(2)
C38_1 C39_1 C43_1 O67_1 179.7(9)
C40_1 C39_1 C43_1 O67_1 -1.4(16)
C38_1 C39_1 C43_1 C44_1 -3.0(16)
C40_1 C39_1 C43_1 C44_1 175.9(10)
O67_1 C43_1 C44_1 C45_1 -178.4(10)
C39_1 C43_1 C44_1 C45_1 4.6(16)
C43_1 C44_1 C45_1 N46_1 -1.7(17)
C43_1 C44_1 C45_1 C47_1 -177.5(10)
C44_1 C45_1 N46_1 C38_1 -2.7(16)
C47_1 C45_1 N46_1 C38_1 173.2(9)
C39_1 C38_1 N46_1 C45_1 4.4(15)
C37_1 C38_1 N46_1 C45_1 -175.1(9)
N46_1 C45_1 C47_1 O72_1 -115.8(14)
C44_1 C45_1 C47_1 O72_1 60.5(16)
N46_1 C45_1 C47_1 N48_1 58.1(14)
C44_1 C45_1 C47_1 N48_1 -125.6(11)
O72_1 C47_1 N48_1 C1_1 6(2)
C45_1 C47_1 N48_1 C1_1 -167.1(11)
C6_1 C1_1 N48_1 C47_1 -6.2(19)
C2_1 C1_1 N48_1 C47_1 172.1(11)
C8_1 C7_1 O49_1 C50_1 -3.2(19)
C3_1 C7_1 O49_1 C50_1 176.6(12)
C7_1 O49_1 C50_1 C51_1 -167.2(12)
O49_1 C50_1 C51_1 C52_1 -54(2)
O49_1 C50_1 C51_1 C53_1 -179.5(13)
C21_1 C22_1 O55_1 C56_1 3(2)
C17_1 C22_1 O55_1 C56_1 -178.2(14)
C22_1 O55_1 C56_1 C57_1 -170.0(15)
O55_1 C56_1 C57_1 C58_1 -68(2)
O55_1 C56_1 C57_1 C59_1 175(2)
C33_1 C34_1 O61_1 C62_1 -2(3)
C29_1 C34_1 O61_1 C62_1 179.1(17)
C34_1 O61_1 C62_1 C63_1 156(2)
O61_1 C62_1 C63_1 C64_1 57(5)
O61_1 C62_1 C63_1 C65_1 167(5)
C44_1 C43_1 O67_1 C68_1 6.1(16)
C39_1 C43_1 O67_1 C68_1 -176.7(10)
C43_1 O67_1 C68_1 C69_1 -164.2(13)
O67_1 C68_1 C69_1 C70_1 -48(3)
O67_1 C68_1 C69_1 C71_1 178.3(19)
C6_2 C1_2 C2_2 N10_2 172.9(11)
N48_2 C1_2 C2_2 N10_2 -9.3(16)
C6_2 C1_2 C2_2 C3_2 -5.2(18)
N48_2 C1_2 C2_2 C3_2 172.5(10)
N10_2 C2_2 C3_2 C4_2 -175.4(10)
C1_2 C2_2 C3_2 C4_2 2.7(17)
N10_2 C2_2 C3_2 C7_2 3.7(16)
C1_2 C2_2 C3_2 C7_2 -178.2(10)
C2_2 C3_2 C4_2 C5_2 0.4(17)
C7_2 C3_2 C4_2 C5_2 -178.7(11)
C3_2 C4_2 C5_2 C6_2 -1(2)
N48_2 C1_2 C6_2 C5_2 -172.8(12)
C2_2 C1_2 C6_2 C5_2 4.8(19)
C4_2 C5_2 C6_2 C1_2 -2(2)
C2_2 C3_2 C7_2 C8_2 -3.9(15)
C4_2 C3_2 C7_2 C8_2 175.2(10)
C2_2 C3_2 C7_2 O49_2 177.5(9)
C4_2 C3_2 C7_2 O49_2 -3.4(15)
O49_2 C7_2 C8_2 C9_2 179.3(9)
C3_2 C7_2 C8_2 C9_2 0.8(14)
C7_2 C8_2 C9_2 N10_2 2.8(15)
C7_2 C8_2 C9_2 C11_2 -174.3(9)
C8_2 C9_2 N10_2 C2_2 -3.1(15)
C11_2 C9_2 N10_2 C2_2 174.1(9)
C3_2 C2_2 N10_2 C9_2 -0.3(15)
C1_2 C2_2 N10_2 C9_2 -178.5(10)
N10_2 C9_2 C11_2 O54_2 -177.9(9)
C8_2 C9_2 C11_2 O54_2 -0.6(14)
N10_2 C9_2 C11_2 N12_2 -1.3(14)
C8_2 C9_2 C11_2 N12_2 176.0(9)
O54_2 C11_2 N12_2 C13_2 6.4(16)
C9_2 C11_2 N12_2 C13_2 -170.1(9)
C11_2 N12_2 C13_2 C14_2 116.1(13)
C11_2 N12_2 C13_2 C18_2 -62.2(14)
N12_2 C13_2 C14_2 C15_2 -172.5(12)
C18_2 C13_2 C14_2 C15_2 5.8(19)
C13_2 C14_2 C15_2 C16_2 -1(2)
C14_2 C15_2 C16_2 C17_2 -2(2)
C15_2 C16_2 C17_2 C18_2 0.5(19)
C15_2 C16_2 C17_2 C22_2 178.6(13)
C22_2 C17_2 C18_2 N19_2 4.8(16)
C16_2 C17_2 C18_2 N19_2 -177.0(11)
C22_2 C17_2 C18_2 C13_2 -174.0(10)
C16_2 C17_2 C18_2 C13_2 4.1(16)
C14_2 C13_2 C18_2 N19_2 173.7(11)
N12_2 C13_2 C18_2 N19_2 -8.0(15)
C14_2 C13_2 C18_2 C17_2 -7.4(17)
N12_2 C13_2 C18_2 C17_2 170.9(10)
C17_2 C18_2 N19_2 C20_2 -3.4(15)
C13_2 C18_2 N19_2 C20_2 175.4(10)
C18_2 N19_2 C20_2 C21_2 -0.6(15)
C18_2 N19_2 C20_2 C23_2 178.3(9)
N19_2 C20_2 C21_2 C22_2 3.1(17)
C23_2 C20_2 C21_2 C22_2 -175.7(10)
C20_2 C21_2 C22_2 O55_2 177.3(10)
C20_2 C21_2 C22_2 C17_2 -1.6(17)
C18_2 C17_2 C22_2 O55_2 178.9(10)
C16_2 C17_2 C22_2 O55_2 0.8(17)
C18_2 C17_2 C22_2 C21_2 -2.1(17)
C16_2 C17_2 C22_2 C21_2 179.8(11)
N19_2 C20_2 C23_2 O60_2 162.3(11)
C21_2 C20_2 C23_2 O60_2 -18.8(16)
N19_2 C20_2 C23_2 N24_2 -21.0(13)
C21_2 C20_2 C23_2 N24_2 158.0(10)
O60_2 C23_2 N24_2 C25_2 -13.2(19)
C20_2 C23_2 N24_2 C25_2 170.3(9)
C23_2 N24_2 C25_2 C26_2 -8.2(17)
C23_2 N24_2 C25_2 C30_2 173.9(10)
N24_2 C25_2 C26_2 C27_2 -175.5(11)
C30_2 C25_2 C26_2 C27_2 2.3(18)
C25_2 C26_2 C27_2 C28_2 -1(2)
C26_2 C27_2 C28_2 C29_2 1(2)
C27_2 C28_2 C29_2 C34_2 179.1(12)
C27_2 C28_2 C29_2 C30_2 -1.9(18)
C28_2 C29_2 C30_2 N31_2 -179.9(10)
C34_2 C29_2 C30_2 N31_2 -0.7(16)
C28_2 C29_2 C30_2 C25_2 2.9(15)
C34_2 C29_2 C30_2 C25_2 -177.9(10)
C26_2 C25_2 C30_2 N31_2 179.5(11)
N24_2 C25_2 C30_2 N31_2 -2.5(14)
C26_2 C25_2 C30_2 C29_2 -3.2(15)
N24_2 C25_2 C30_2 C29_2 174.8(9)
C29_2 C30_2 N31_2 C32_2 0.7(15)
C25_2 C30_2 N31_2 C32_2 177.9(9)
C30_2 N31_2 C32_2 C33_2 -1.5(16)
C30_2 N31_2 C32_2 C35_2 175.7(9)
N31_2 C32_2 C33_2 C34_2 2.2(18)
C35_2 C32_2 C33_2 C34_2 -175.0(10)
C32_2 C33_2 C34_2 O61_2 178.5(11)
C32_2 C33_2 C34_2 C29_2 -2.0(17)
C28_2 C29_2 C34_2 C33_2 -179.5(12)
C30_2 C29_2 C34_2 C33_2 1.4(16)
C28_2 C29_2 C34_2 O61_2 0.0(16)
C30_2 C29_2 C34_2 O61_2 -179.1(9)
N31_2 C32_2 C35_2 O66_2 166.5(10)
C33_2 C32_2 C35_2 O66_2 -16.1(16)
N31_2 C32_2 C35_2 N36_2 -15.9(14)
C33_2 C32_2 C35_2 N36_2 161.5(10)
O66_2 C35_2 N36_2 C37_2 14.4(17)
C32_2 C35_2 N36_2 C37_2 -163.0(10)
C35_2 N36_2 C37_2 C42_2 114.8(12)
C35_2 N36_2 C37_2 C38_2 -62.8(15)
C42_2 C37_2 C38_2 N46_2 174.6(10)
N36_2 C37_2 C38_2 N46_2 -7.7(16)
C42_2 C37_2 C38_2 C39_2 -7.0(17)
N36_2 C37_2 C38_2 C39_2 170.6(11)
N46_2 C38_2 C39_2 C40_2 -175.5(11)
C37_2 C38_2 C39_2 C40_2 6.3(17)
N46_2 C38_2 C39_2 C43_2 1.7(17)
C37_2 C38_2 C39_2 C43_2 -176.6(11)
C38_2 C39_2 C40_2 C41_2 -1.4(17)
C43_2 C39_2 C40_2 C41_2 -178.3(12)
C39_2 C40_2 C41_2 C42_2 -2.6(18)
N36_2 C37_2 C42_2 C41_2 -174.6(11)
C38_2 C37_2 C42_2 C41_2 3.1(17)
C40_2 C41_2 C42_2 C37_2 1.8(18)
C40_2 C39_2 C43_2 C44_2 178.2(13)
C38_2 C39_2 C43_2 C44_2 1.2(19)
C40_2 C39_2 C43_2 O67_2 -3.0(18)
C38_2 C39_2 C43_2 O67_2 179.9(10)
O67_2 C43_2 C44_2 C45_2 -179.9(12)
C39_2 C43_2 C44_2 C45_2 -1(2)
C43_2 C44_2 C45_2 N46_2 -1(2)
C43_2 C44_2 C45_2 C47_2 178.8(12)
C44_2 C45_2 N46_2 C38_2 4.1(18)
C47_2 C45_2 N46_2 C38_2 -176.2(10)
C39_2 C38_2 N46_2 C45_2 -4.1(16)
C37_2 C38_2 N46_2 C45_2 174.1(10)
N46_2 C45_2 C47_2 O72_2 165.4(13)
C44_2 C45_2 C47_2 O72_2 -15(2)
N46_2 C45_2 C47_2 N48_2 -13.1(17)
C44_2 C45_2 C47_2 N48_2 166.7(13)
O72_2 C47_2 N48_2 C1_2 -10(2)
C45_2 C47_2 N48_2 C1_2 167.9(12)
C6_2 C1_2 N48_2 C47_2 -14(2)
C2_2 C1_2 N48_2 C47_2 168.6(13)
C8_2 C7_2 O49_2 C50_2 1.3(14)
C3_2 C7_2 O49_2 C50_2 179.8(9)
C7_2 O49_2 C50_2 C51_2 -172.7(9)
O49_2 C50_2 C51_2 C52_2 171.7(9)
O49_2 C50_2 C51_2 C53_2 -66.4(12)
C21_2 C22_2 O55_2 C56_2 6.7(17)
C17_2 C22_2 O55_2 C56_2 -174.4(11)
C22_2 O55_2 C56_2 C57_2 -176.4(10)
O55_2 C56_2 C57_2 C58_2 -175.0(12)
O55_2 C56_2 C57_2 C59_2 57.8(15)
C33_2 C34_2 O61_2 C62_2 0.0(18)
C29_2 C34_2 O61_2 C62_2 -179.5(10)
C34_2 O61_2 C62_2 C63_2 -179.6(10)
O61_2 C62_2 C63_2 C64_2 -59.4(16)
O61_2 C62_2 C63_2 C65_2 179.4(12)
C44_2 C43_2 O67_2 C68_2 -11(2)
C39_2 C43_2 O67_2 C68_2 169.8(13)
C43_2 O67_2 C68_2 C69_2 175.1(14)
O67_2 C68_2 C69_2 C70_2 59(2)
O67_2 C68_2 C69_2 C71_2 -76(2)
C6_3 C1_3 C2_3 C3_3 2(5)
C1_3 C2_3 C3_3 C4_3 -3(4)
C2_3 C3_3 C4_3 C5_3 0(3)
C2_3 C3_3 C4_3 Cl7_3 -176.1(16)
C3_3 C4_3 C5_3 C6_3 4(3)
Cl7_3 C4_3 C5_3 C6_3 179.7(16)
C4_3 C5_3 C6_3 C1_3 -6(4)
C2_3 C1_3 C6_3 C5_3 4(4)

loop_
_cod_related_entry_id
_cod_related_entry_database
_cod_related_entry_code
1 ChemSpider 30651773
